data_7102702
loop_
_publ_author_name
'Metrangolo, Pierangelo'
'Pilati, Tullio'
'Resnati, Giuseppe'
'Stevenazzi, Andrea'

_publ_section_title
;
 Metric engineering of perfluorocarbon-hydrocarbon layered solids
 driven by the halogen bonding.
;
_journal_issue 13
_journal_name_full 'Chemical communications (Cambridge, England)'
_journal_page_first 1492
_journal_page_last 1493
_journal_paper_doi 10.1039/b402305f
_journal_year 2004
_chemical_formula_moiety 'C6 H8 N2, C2 F4 I2'
_chemical_formula_sum 'C8 H8 F4 I2 N2'
_chemical_formula_weight 461.96
_chemical_name_systematic
;
1,4-dicianobutane 1,2-diiodotetrafluoroethane
;
_space_group_IT_number 14
_symmetry_cell_setting monoclinic
_symmetry_space_group_name_Hall '-P 2yn'
_symmetry_space_group_name_H-M 'P 1 21/n 1'
_atom_sites_solution_hydrogens difmap
_atom_sites_solution_primary direct
_atom_sites_solution_secondary difmap
_audit_creation_method SHELXL-97
_audit_update_record
;
July 7th, 2003

Checkcif

;
_cell_angle_alpha 90.00
_cell_angle_beta 95.15(3)
_cell_angle_gamma 90.00
_cell_formula_units_Z 2
_cell_length_a 7.752(2)
_cell_length_b 6.3557(14)
_cell_length_c 12.991(3)
_cell_measurement_reflns_used 3199
_cell_measurement_temperature 90(2)
_cell_measurement_theta_max 34.965
_cell_measurement_theta_min 2.949
_cell_volume 637.5(3)
_computing_cell_refinement 'Bruker SAINT'
_computing_data_collection 'Bruker SMART'
_computing_data_reduction 'Bruker SAINT'
_computing_molecular_graphics 'ORTEPIII (Burnett & Johnson,1996)'
_computing_publication_material 'SHELXL-97 (Sheldrick, 1997)'
_computing_structure_refinement 'SHELXL-97 (Sheldrick, 1997)'
_computing_structure_solution 'SIR-92, (Altomare et al., 1994)'
_diffrn_ambient_temperature 90(2)
_diffrn_measured_fraction_theta_full 0.893
_diffrn_measured_fraction_theta_max 0.893
_diffrn_measurement_device_type 'Bruker APEX CCD area detector'
_diffrn_measurement_method '\w and \f scans'
_diffrn_radiation_monochromator graphite
_diffrn_radiation_source 'fine-focus sealed tube'
_diffrn_radiation_type MoK\a
_diffrn_radiation_wavelength 0.71073
_diffrn_reflns_av_R_equivalents 0.0508
_diffrn_reflns_av_sigmaI/netI 0.0700
_diffrn_reflns_limit_h_max 12
_diffrn_reflns_limit_h_min -12
_diffrn_reflns_limit_k_max 10
_diffrn_reflns_limit_k_min -10
_diffrn_reflns_limit_l_max 20
_diffrn_reflns_limit_l_min -21
_diffrn_reflns_number 11423
_diffrn_reflns_theta_full 36.21
_diffrn_reflns_theta_max 36.21
_diffrn_reflns_theta_min 2.95
_diffrn_standards_decay_% 0.00
_exptl_absorpt_coefficient_mu 4.958
_exptl_absorpt_correction_T_max 1.
_exptl_absorpt_correction_T_min 0.58191
_exptl_absorpt_correction_type multi-scan
_exptl_absorpt_process_details 'SADABS,(Bruker, 1997)'
_exptl_crystal_colour colourless
_exptl_crystal_density_diffrn 2.407
_exptl_crystal_density_method 'not measured'
_exptl_crystal_description irregular
_exptl_crystal_F_000 424
_exptl_crystal_size_max 0.2
_exptl_crystal_size_mid 0.1
_exptl_crystal_size_min 0.05
_refine_diff_density_max 3.042
_refine_diff_density_min -2.240
_refine_diff_density_rms 0.277
_refine_ls_extinction_method none
_refine_ls_goodness_of_fit_ref 1.012
_refine_ls_hydrogen_treatment refall
_refine_ls_matrix_type full
_refine_ls_number_parameters 89
_refine_ls_number_reflns 2935
_refine_ls_number_restraints 0
_refine_ls_restrained_S_all 1.012
_refine_ls_R_factor_all 0.0684
_refine_ls_R_factor_gt 0.0464
_refine_ls_shift/su_max 0.000
_refine_ls_shift/su_mean 0.000
_refine_ls_structure_factor_coef Fsqd
_refine_ls_weighting_details 'w=1/[\s^2^(Fo^2^)+(0.0372P)^2^] where P=(Fo^2^+2Fc^2^)/3'
_refine_ls_weighting_scheme calc
_refine_ls_wR_factor_gt 0.0848
_refine_ls_wR_factor_ref 0.0904
_reflns_number_gt 2246
_reflns_number_total 2935
_reflns_threshold_expression >2\s(I)
_cod_data_source_file b402305f.txt
_cod_data_source_block re97lt
_cod_depositor_comments
;
The following automatic conversions were performed:
'_symmetry_cell_setting' value 'Monoclinic' changed to 'monoclinic'
according to '/home/saulius/struct/CIF-dictionaries/cif_core.dic'
dictionary named 'cif_core.dic' version 2.4.1 from
2010-06-29.

'_geom_bond_publ_flag' value 'NO' changed to 'no' according
to '/home/saulius/struct/CIF-dictionaries/cif_core.dic' dictionary named
'cif_core.dic' version 2.4.1 from 2010-06-29 (12
times).

'_geom_angle_publ_flag' value 'NO' changed to 'no' according to
'/home/saulius/struct/CIF-dictionaries/cif_core.dic' dictionary named
'cif_core.dic' version 2.4.1 from 2010-06-29 (19
times).

'_geom_torsion_publ_flag' value 'NO' changed to 'no' according to
'/home/saulius/struct/CIF-dictionaries/cif_core.dic' dictionary named
'cif_core.dic' version 2.4.1 from 2010-06-29.

Automatic conversion script
Id: cif_fix_enum 1527 2010-12-29 10:47:43Z saulius 
;
_cod_original_sg_symbol_H-M P2(1)/n
_cod_database_code 7102702

loop_
_symmetry_equiv_pos_as_xyz
'x, y, z'
'-x+1/2, y+1/2, -z+1/2'
'-x, -y, -z'
'x-1/2, -y-1/2, z-1/2'

loop_
_atom_site_label
_atom_site_type_symbol
_atom_site_fract_x
_atom_site_fract_y
_atom_site_fract_z
_atom_site_U_iso_or_equiv
_atom_site_adp_type
_atom_site_occupancy
_atom_site_calc_flag
N N 0.5847(5) -0.0471(6) 0.2695(3) 0.0224(8) Uani 1 d
C1 C 0.7164(5) -0.0763(6) 0.3154(3) 0.0161(7) Uani 1 d
C2 C 0.8819(5) -0.1141(7) 0.3746(3) 0.0166(8) Uani 1 d
H1 H 0.975(8) -0.094(9) 0.328(5) 0.047(18) Uiso 1 d
H2 H 0.895(6) -0.272(8) 0.391(3) 0.023(13) Uiso 1 d
C3 C 0.9131(5) 0.0280(6) 0.4700(3) 0.0123(7) Uani 1 d
C4 C 0.0091(5) -0.0822(6) 0.0438(3) 0.0113(7) Uani 1 d
H3 H 0.908(5) 0.164(7) 0.457(3) 0.000(9) Uiso 1 d
H4 H 0.824(7) 0.014(8) 0.525(4) 0.022(13) Uiso 1 d
I I 0.24708(3) -0.05568(4) 0.140232(16) 0.01252(7) Uani 1 d
F1 F -0.1261(3) -0.0572(4) 0.10170(17) 0.0162(5) Uani 1 d
F2 F -0.0044(3) -0.2761(3) 0.00148(15) 0.0163(5) Uani 1 d

loop_
_atom_site_aniso_label
_atom_site_aniso_U_11
_atom_site_aniso_U_22
_atom_site_aniso_U_33
_atom_site_aniso_U_23
_atom_site_aniso_U_13
_atom_site_aniso_U_12
N 0.0194(18) 0.030(2) 0.0169(14) 0.0037(14) -0.0014(12) -0.0010(16)
C1 0.0158(19) 0.018(2) 0.0140(14) -0.0002(13) -0.0015(13) -0.0016(15)
C2 0.0137(18) 0.022(2) 0.0133(15) -0.0035(14) -0.0015(13) 0.0031(16)
C3 0.0118(17) 0.0120(19) 0.0123(14) -0.0012(12) -0.0034(11) 0.0011(14)
C4 0.0097(16) 0.0116(18) 0.0124(13) -0.0004(12) -0.0002(11) -0.0024(13)
I 0.01063(11) 0.01540(13) 0.01073(9) 0.00012(9) -0.00340(7) -0.00043(10)
F1 0.0107(10) 0.0225(13) 0.0158(9) 0.0021(9) 0.0028(8) -0.0011(10)
F2 0.0196(13) 0.0093(10) 0.0192(10) -0.0022(8) -0.0029(9) -0.0020(9)

loop_
_atom_type_symbol
_atom_type_description
_atom_type_scat_dispersion_real
_atom_type_scat_dispersion_imag
_atom_type_scat_source
C C 0.0033 0.0016 'International Tables Vol C Tables 4.2.6.8 and 6.1.1.4'
H H 0.0000 0.0000 'International Tables Vol C Tables 4.2.6.8 and 6.1.1.4'
N N 0.0061 0.0033 'International Tables Vol C Tables 4.2.6.8 and 6.1.1.4'
F F 0.0171 0.0103 'International Tables Vol C Tables 4.2.6.8 and 6.1.1.4'
I I -0.4742 1.8119 'International Tables Vol C Tables 4.2.6.8 and 6.1.1.4'

loop_
_geom_angle_atom_site_label_1
_geom_angle_atom_site_label_2
_geom_angle_atom_site_label_3
_geom_angle
_geom_angle_site_symmetry_1
_geom_angle_site_symmetry_3
_geom_angle_publ_flag
N C1 C2 179.3(4) . . no
C1 C2 C3 113.4(3) . . no
C1 C2 H1 108(4) . . no
C3 C2 H1 110(4) . . no
C1 C2 H2 110(3) . . no
C3 C2 H2 113(2) . . no
H1 C2 H2 101(4) . . no
C2 C3 C3 109.9(4) . 3_756 no
C2 C3 H3 115(2) . . no
C3 C3 H3 110(3) 3_756 . no
C2 C3 H4 116(3) . . no
C3 C3 H4 104(3) 3_756 . no
H3 C3 H4 101(4) . . no
F2 C4 F1 107.3(3) . . no
F2 C4 C4 108.6(3) . 3 no
F1 C4 C4 107.9(4) . 3 no
F2 C4 I 109.9(2) . . no
F1 C4 I 109.6(2) . . no
C4 C4 I 113.3(3) 3 . no

loop_
_geom_bond_atom_site_label_1
_geom_bond_atom_site_label_2
_geom_bond_distance
_geom_bond_site_symmetry_2
_geom_bond_publ_flag
N C1 1.150(5) . no
C1 C2 1.455(6) . no
C2 C3 1.535(5) . no
C2 H1 0.99(6) . no
C2 H2 1.03(5) . no
C3 C3 1.536(7) 3_756 no
C3 H3 0.88(4) . no
C3 H4 1.04(5) . no
C4 F2 1.350(4) . no
C4 F1 1.353(4) . no
C4 C4 1.541(7) 3 no
C4 I 2.142(4) . no

loop_
_geom_torsion_atom_site_label_1
_geom_torsion_atom_site_label_2
_geom_torsion_atom_site_label_3
_geom_torsion_atom_site_label_4
_geom_torsion
_geom_torsion_site_symmetry_4
_geom_torsion_publ_flag
C1 C2 C3 C3 177.8(4) 3_756 no
